data_7000320
loop_
_publ_author_name
'Chrappov\'a, Jana'
'Schwendt, Peter'
'Siv\'ak, Michal'
'Repisk\'y, Michal'
'Malkin, Vladimir G.'
'Marek, Jarom\'ir'

_publ_section_title
;
 Dinuclear fluoro-peroxovanadium(v) complexes with symmetric and
 asymmetric peroxo bridges: syntheses, structures and DFT studies
;
_journal_issue 3
_journal_name_full 'Dalton Transactions'
_journal_page_first 465
_journal_page_last 473
_journal_paper_doi 10.1039/b813228c
_journal_year 2009
_chemical_formula_moiety 'F3 O8 V2, 2(F H), H2 O, 3(Cs) '
_chemical_formula_sum 'Cs3 F5 H4 O9 V2'
_chemical_formula_weight 743.64
_chemical_name_systematic
;
tricaesium mu-fluoro-mu-peroxo-bis(fluorooxodiperoxovanadate(V))
hydrogenfluoride disolvate monohydrate
;
_space_group_IT_number 12
_symmetry_cell_setting monoclinic
_symmetry_space_group_name_Hall '-C 2y'
_symmetry_space_group_name_H-M 'C 1 2/m 1'
_atom_sites_solution_hydrogens geom
_atom_sites_solution_primary direct
_atom_sites_solution_secondary difmap
_audit_creation_method SHELXL-97
_cell_angle_alpha 90.00
_cell_angle_beta 113.041(13)
_cell_angle_gamma 90.00
_cell_formula_units_Z 4
_cell_length_a 12.695(2)
_cell_length_b 8.7388(9)
_cell_length_c 13.9833(10)
_cell_measurement_reflns_used 5816
_cell_measurement_temperature 120(2)
_cell_measurement_theta_max 31.487
_cell_measurement_theta_min 2.9080
_cell_volume 1427.5(3)
_computing_structure_refinement 'SHELXL-97 (Sheldrick, 1997)'
_computing_structure_solution 'SHELXS-97 (Sheldrick, 1990)'
_diffrn_ambient_temperature 120(2)
_diffrn_detector_area_resol_mean 8.3611
_diffrn_measured_fraction_theta_full 0.998
_diffrn_measured_fraction_theta_max 0.998
_diffrn_measurement_device_type 'KUMA KM4 + CCD'
_diffrn_measurement_method 'rotation method, \w--scan'
_diffrn_radiation_monochromator graphite
_diffrn_radiation_source 'Enhance (Mo) X-ray Source'
_diffrn_radiation_type MoK\a
_diffrn_radiation_wavelength 0.71073
_diffrn_reflns_av_R_equivalents 0.0156
_diffrn_reflns_av_sigmaI/netI 0.0086
_diffrn_reflns_limit_h_max 15
_diffrn_reflns_limit_h_min -15
_diffrn_reflns_limit_k_max 8
_diffrn_reflns_limit_k_min -10
_diffrn_reflns_limit_l_max 15
_diffrn_reflns_limit_l_min -16
_diffrn_reflns_number 5943
_diffrn_reflns_theta_full 25.05
_diffrn_reflns_theta_max 25.05
_diffrn_reflns_theta_min 2.91
_exptl_absorpt_coefficient_mu 8.936
_exptl_absorpt_correction_T_max 0.2096
_exptl_absorpt_correction_T_min 0.0504
_exptl_absorpt_correction_type multi-scan
_exptl_absorpt_process_details
;
CrysAlis RED, Oxford Diffraction Ltd.,
Version 1.171.32.6 (release 21-05-2007 CrysAlis171 .NET)
(compiled May 21 2007,16:32:00)
Empirical absorption correction using spherical harmonics,
implemented in SCALE3 ABSPACK scaling algorithm.
;
_exptl_crystal_colour red-orange
_exptl_crystal_density_diffrn 3.460
_exptl_crystal_density_method 'not measured'
_exptl_crystal_description prism
_exptl_crystal_F_000 1328
_exptl_crystal_size_max 0.35
_exptl_crystal_size_mid 0.30
_exptl_crystal_size_min 0.17
_refine_diff_density_max 1.045
_refine_diff_density_min -1.134
_refine_diff_density_rms 0.152
_refine_ls_extinction_method none
_refine_ls_goodness_of_fit_ref 1.355
_refine_ls_hydrogen_treatment mixed
_refine_ls_matrix_type full
_refine_ls_number_parameters 106
_refine_ls_number_reflns 1360
_refine_ls_number_restraints 3
_refine_ls_restrained_S_all 1.353
_refine_ls_R_factor_all 0.0215
_refine_ls_R_factor_gt 0.0212
_refine_ls_shift/su_max 0.001
_refine_ls_shift/su_mean 0.000
_refine_ls_structure_factor_coef Fsqd
_refine_ls_weighting_details 'calc w=1/[\s^2^(Fo^2^)+(0.0190P)^2^+15.0000P] where P=(Fo^2^+2Fc^2^)/3'
_refine_ls_weighting_scheme calc
_refine_ls_wR_factor_gt 0.0535
_refine_ls_wR_factor_ref 0.0537
_reflns_number_gt 1350
_reflns_number_total 1360
_reflns_threshold_expression >2sigma(I)
_cod_data_source_file b813228c.txt
_cod_data_source_block fp2
_cod_original_sg_symbol_H-M 'C 2/m'
_cod_database_code 7000320

loop_
_symmetry_equiv_pos_as_xyz
'x, y, z'
'-x, y, -z'
'x+1/2, y+1/2, z'
'-x+1/2, y+1/2, -z'
'-x, -y, -z'
'x, -y, z'
'-x+1/2, -y+1/2, -z'
'x+1/2, -y+1/2, z'

loop_
_atom_site_label
_atom_site_type_symbol
_atom_site_fract_x
_atom_site_fract_y
_atom_site_fract_z
_atom_site_U_iso_or_equiv
_atom_site_adp_type
_atom_site_occupancy
_atom_site_symmetry_multiplicity
_atom_site_calc_flag
_atom_site_refinement_flags
_atom_site_disorder_assembly
_atom_site_disorder_group
Cs1 Cs 0.30579(3) 0.0000 0.00551(3) 0.01459(12) Uani 1 2 d S . .
Cs2 Cs 0.61941(3) 0.0000 0.42082(3) 0.01083(12) Uani 1 2 d S . .
Cs3 Cs 0.49496(3) 0.5000 0.35139(3) 0.01575(12) Uani 1 2 d S . .
V1 V 0.26650(6) 0.17885(9) 0.28373(6) 0.00870(17) Uani 1 1 d . . .
O1 O 0.3310(4) 0.0000 0.2392(3) 0.0125(9) Uani 1 2 d S . .
O2 O 0.2071(4) 0.0000 0.1811(3) 0.0128(10) Uani 1 2 d S . .
O3 O 0.3187(3) 0.2939(4) 0.4078(2) 0.0130(7) Uani 1 1 d . . .
O4 O 0.4060(3) 0.1973(4) 0.3959(2) 0.0115(6) Uani 1 1 d . . .
O5 O 0.2812(3) 0.2951(4) 0.2012(3) 0.0165(7) Uani 1 1 d . . .
F1 F 0.1133(2) 0.2409(3) 0.26232(19) 0.0124(5) Uani 1 1 d . . .
F2 F 0.2291(3) 0.0000 0.3658(3) 0.0089(7) Uani 1 2 d S . .
F3 F 0.9481(3) 0.1603(5) 0.0704(3) 0.0371(8) Uani 1 1 d D . .
H3A H 0.968(11) 0.174(15) 0.003(6) 0.045 Uiso 0.50 1 d PD . .
H3B H 1.005(9) 0.191(17) 0.147(4) 0.045 Uiso 0.50 1 d PD . .
O6 O 0.5573(4) 0.0000 0.1396(4) 0.0206(11) Uani 1 2 d SD . .
H6 H 0.592(5) 0.087(4) 0.180(4) 0.025 Uiso 1 1 d D . .

loop_
_atom_site_aniso_label
_atom_site_aniso_U_11
_atom_site_aniso_U_22
_atom_site_aniso_U_33
_atom_site_aniso_U_23
_atom_site_aniso_U_13
_atom_site_aniso_U_12
Cs1 0.0124(2) 0.0208(2) 0.0108(2) 0.000 0.00481(16) 0.000
Cs2 0.0120(2) 0.0113(2) 0.0099(2) 0.000 0.00513(15) 0.000
Cs3 0.0143(2) 0.0090(2) 0.0295(3) 0.000 0.01467(18) 0.000
V1 0.0089(4) 0.0080(4) 0.0097(4) 0.0018(3) 0.0043(3) 0.0002(3)
O1 0.009(2) 0.017(2) 0.011(2) 0.000 0.0047(18) 0.000
O2 0.009(2) 0.019(2) 0.009(2) 0.000 0.0017(18) 0.000
O3 0.0121(15) 0.0113(16) 0.0157(16) -0.0023(13) 0.0057(13) 0.0030(13)
O4 0.0090(14) 0.0119(16) 0.0137(15) 0.0000(13) 0.0045(12) 0.0025(13)
O5 0.0170(16) 0.0173(18) 0.0151(16) 0.0067(14) 0.0061(13) -0.0017(14)
F1 0.0099(12) 0.0124(13) 0.0146(13) 0.0021(11) 0.0045(10) 0.0023(10)
F2 0.0109(17) 0.0080(17) 0.0105(17) 0.000 0.0070(14) 0.000
F3 0.0351(19) 0.043(2) 0.0335(18) -0.0032(17) 0.0137(15) -0.0009(17)
O6 0.021(3) 0.017(3) 0.022(3) 0.000 0.006(2) 0.000

loop_
_atom_type_symbol
_atom_type_description
_atom_type_scat_dispersion_real
_atom_type_scat_dispersion_imag
_atom_type_scat_source
O O 0.0106 0.0060 'International Tables Vol C Tables 4.2.6.8 and 6.1.1.4'
H H 0.0000 0.0000 'International Tables Vol C Tables 4.2.6.8 and 6.1.1.4'
F F 0.0171 0.0103 'International Tables Vol C Tables 4.2.6.8 and 6.1.1.4'
V V 0.3005 0.5294 'International Tables Vol C Tables 4.2.6.8 and 6.1.1.4'
Cs Cs -0.3680 2.1192 'International Tables Vol C Tables 4.2.6.8 and 6.1.1.4'

loop_
_geom_angle_atom_site_label_1
_geom_angle_atom_site_label_2
_geom_angle_atom_site_label_3
_geom_angle
_geom_angle_site_symmetry_1
_geom_angle_site_symmetry_3
_geom_angle_publ_flag
O6 Cs1 O6 71.46(16) . 5_655 ?
O6 Cs1 O1 72.63(13) . . ?
O6 Cs1 O1 144.08(12) 5_655 . ?
O6 Cs1 O2 99.36(13) . . ?
O6 Cs1 O2 170.82(12) 5_655 . ?
O1 Cs1 O2 26.73(11) . . ?
O6 Cs1 O5 118.02(10) . 4_545 ?
O6 Cs1 O5 60.08(9) 5_655 4_545 ?
O1 Cs1 O5 142.44(7) . 4_545 ?
O2 Cs1 O5 126.74(8) . 4_545 ?
O6 Cs1 O5 118.02(10) . 7 ?
O6 Cs1 O5 60.08(9) 5_655 7 ?
O1 Cs1 O5 142.44(7) . 7 ?
O2 Cs1 O5 126.74(8) . 7 ?
O5 Cs1 O5 67.91(13) 4_545 7 ?
O6 Cs1 F3 150.47(8) . 5_655 ?
O6 Cs1 F3 120.75(10) 5_655 5_655 ?
O1 Cs1 F3 91.36(10) . 5_655 ?
O2 Cs1 F3 67.32(9) . 5_655 ?
O5 Cs1 F3 61.47(9) 4_545 5_655 ?
O5 Cs1 F3 89.91(9) 7 5_655 ?
O6 Cs1 F3 150.47(8) . 2_655 ?
O6 Cs1 F3 120.75(10) 5_655 2_655 ?
O1 Cs1 F3 91.36(10) . 2_655 ?
O2 Cs1 F3 67.32(9) . 2_655 ?
O5 Cs1 F3 89.91(9) 4_545 2_655 ?
O5 Cs1 F3 61.47(9) 7 2_655 ?
F3 Cs1 F3 50.46(14) 5_655 2_655 ?
O6 Cs1 F3 60.70(6) . 8_455 ?
O6 Cs1 F3 78.61(7) 5_655 8_455 ?
O1 Cs1 F3 84.02(7) . 8_455 ?
O2 Cs1 F3 97.07(7) . 8_455 ?
O5 Cs1 F3 133.33(9) 4_545 8_455 ?
O5 Cs1 F3 73.34(9) 7 8_455 ?
F3 Cs1 F3 143.90(10) 5_655 8_455 ?
F3 Cs1 F3 93.76(8) 2_655 8_455 ?
O6 Cs1 F3 60.70(6) . 3_445 ?
O6 Cs1 F3 78.61(7) 5_655 3_445 ?
O1 Cs1 F3 84.02(7) . 3_445 ?
O2 Cs1 F3 97.07(7) . 3_445 ?
O5 Cs1 F3 73.34(9) 4_545 3_445 ?
O5 Cs1 F3 133.33(9) 7 3_445 ?
F3 Cs1 F3 93.76(8) 5_655 3_445 ?
F3 Cs1 F3 143.90(10) 2_655 3_445 ?
F3 Cs1 F3 121.13(12) 8_455 3_445 ?
O6 Cs1 V1 84.76(10) . . ?
O6 Cs1 V1 148.53(7) 5_655 . ?
O1 Cs1 V1 23.78(4) . . ?
O2 Cs1 V1 25.44(5) . . ?
O5 Cs1 V1 151.32(6) 4_545 . ?
O5 Cs1 V1 118.71(6) 7 . ?
F3 Cs1 V1 90.04(6) 5_655 . ?
F3 Cs1 V1 72.41(6) 2_655 . ?
F3 Cs1 V1 71.75(6) 8_455 . ?
F3 Cs1 V1 107.80(6) 3_445 . ?
O6 Cs1 V1 84.76(10) . 6 ?
O6 Cs1 V1 148.53(7) 5_655 6 ?
O1 Cs1 V1 23.78(4) . 6 ?
O2 Cs1 V1 25.44(5) . 6 ?
O5 Cs1 V1 118.71(6) 4_545 6 ?
O5 Cs1 V1 151.32(6) 7 6 ?
F3 Cs1 V1 72.41(6) 5_655 6 ?
F3 Cs1 V1 90.04(6) 2_655 6 ?
F3 Cs1 V1 107.80(6) 8_455 6 ?
F3 Cs1 V1 71.75(6) 3_445 6 ?
V1 Cs1 V1 41.63(2) . 6 ?
F2 Cs2 O4 108.58(8) 5_656 6 ?
F2 Cs2 O4 108.58(8) 5_656 . ?
O4 Cs2 O4 67.27(12) 6 . ?
F2 Cs2 F1 123.92(6) 5_656 3_545 ?
O4 Cs2 F1 75.06(7) 6 3_545 ?
O4 Cs2 F1 122.61(7) . 3_545 ?
F2 Cs2 F1 123.92(6) 5_656 8 ?
O4 Cs2 F1 122.61(7) 6 8 ?
O4 Cs2 F1 75.06(7) . 8 ?
F1 Cs2 F1 91.98(9) 3_545 8 ?
F2 Cs2 O3 80.40(8) 5_656 8 ?
O4 Cs2 O3 171.01(8) 6 8 ?
O4 Cs2 O3 110.98(9) . 8 ?
F1 Cs2 O3 99.70(8) 3_545 8 ?
F1 Cs2 O3 49.52(7) 8 8 ?
F2 Cs2 O3 80.40(8) 5_656 3_545 ?
O4 Cs2 O3 110.98(9) 6 3_545 ?
O4 Cs2 O3 171.01(8) . 3_545 ?
F1 Cs2 O3 49.52(7) 3_545 3_545 ?
F1 Cs2 O3 99.70(8) 8 3_545 ?
O3 Cs2 O3 69.29(12) 8 3_545 ?
F2 Cs2 O4 53.19(7) 5_656 2_656 ?
O4 Cs2 O4 91.83(8) 6 2_656 ?
O4 Cs2 O4 55.71(10) . 2_656 ?
F1 Cs2 O4 165.12(7) 3_545 2_656 ?
F1 Cs2 O4 101.16(7) 8 2_656 ?
O3 Cs2 O4 94.17(8) 8 2_656 ?
O3 Cs2 O4 133.13(8) 3_545 2_656 ?
F2 Cs2 O4 53.19(7) 5_656 5_656 ?
O4 Cs2 O4 55.71(10) 6 5_656 ?
O4 Cs2 O4 91.83(8) . 5_656 ?
F1 Cs2 O4 101.16(7) 3_545 5_656 ?
F1 Cs2 O4 165.12(7) 8 5_656 ?
O3 Cs2 O4 133.13(8) 8 5_656 ?
O3 Cs2 O4 94.17(8) 3_545 5_656 ?
O4 Cs2 O4 65.01(11) 2_656 5_656 ?
F2 Cs2 O3 52.01(6) 5_656 2_656 ?
O4 Cs2 O3 116.74(8) 6 2_656 ?
O4 Cs2 O3 67.06(8) . 2_656 ?
F1 Cs2 O3 167.96(7) 3_545 2_656 ?
F1 Cs2 O3 83.55(7) 8 2_656 ?
O3 Cs2 O3 68.92(9) 8 2_656 ?
O3 Cs2 O3 120.14(4) 3_545 2_656 ?
O4 Cs2 O3 25.29(7) 2_656 2_656 ?
O4 Cs2 O3 84.86(8) 5_656 2_656 ?
F2 Cs2 O3 52.01(6) 5_656 5_656 ?
O4 Cs2 O3 67.06(8) 6 5_656 ?
O4 Cs2 O3 116.74(8) . 5_656 ?
F1 Cs2 O3 83.55(7) 3_545 5_656 ?
F1 Cs2 O3 167.96(7) 8 5_656 ?
O3 Cs2 O3 120.14(4) 8 5_656 ?
O3 Cs2 O3 68.92(9) 3_545 5_656 ?
O4 Cs2 O3 84.86(8) 2_656 5_656 ?
O4 Cs2 O3 25.29(7) 5_656 5_656 ?
O3 Cs2 O3 98.58(11) 2_656 5_656 ?
F2 Cs2 O1 146.60(10) 5_656 . ?
O4 Cs2 O1 46.42(7) 6 . ?
O4 Cs2 O1 46.42(7) . . ?
F1 Cs2 O1 76.23(7) 3_545 . ?
F1 Cs2 O1 76.23(7) 8 . ?
O3 Cs2 O1 125.65(8) 8 . ?
O3 Cs2 O1 125.65(8) 3_545 . ?
O4 Cs2 O1 99.99(8) 2_656 . ?
O4 Cs2 O1 99.99(8) 5_656 . ?
O3 Cs2 O1 113.27(7) 2_656 . ?
O3 Cs2 O1 113.27(7) 5_656 . ?
F2 Cs2 H6 144.9(8) 5_656 . ?
O4 Cs2 H6 105.7(6) 6 . ?
O4 Cs2 H6 91.0(10) . . ?
F1 Cs2 H6 59.3(5) 3_545 . ?
F1 Cs2 H6 32.9(4) 8 . ?
O3 Cs2 H6 65.3(6) 8 . ?
O3 Cs2 H6 80.9(10) 3_545 . ?
O4 Cs2 H6 132.8(7) 2_656 . ?
O4 Cs2 H6 157.8(3) 5_656 . ?
O3 Cs2 H6 116.4(4) 2_656 . ?
O3 Cs2 H6 142.3(7) 5_656 . ?
O1 Cs2 H6 66.8(9) . . ?
F2 Cs3 O4 116.05(6) 3 . ?
F2 Cs3 O4 116.05(6) 3 6_565 ?
O4 Cs3 O4 121.32(12) . 6_565 ?
F2 Cs3 F1 52.12(6) 3 8 ?
O4 Cs3 F1 76.66(8) . 8 ?
O4 Cs3 F1 161.32(8) 6_565 8 ?
F2 Cs3 F1 52.12(6) 3 3 ?
O4 Cs3 F1 161.32(8) . 3 ?
O4 Cs3 F1 76.66(8) 6_565 3 ?
F1 Cs3 F1 85.02(10) 8 3 ?
F2 Cs3 O3 141.18(6) 3 . ?
O4 Cs3 O3 26.80(8) . . ?
O4 Cs3 O3 95.04(8) 6_565 . ?
F1 Cs3 O3 102.21(7) 8 . ?
F1 Cs3 O3 166.26(7) 3 . ?
F2 Cs3 O3 141.18(7) 3 6_565 ?
O4 Cs3 O3 95.04(8) . 6_565 ?
O4 Cs3 O3 26.80(8) 6_565 6_565 ?
F1 Cs3 O3 166.26(7) 8 6_565 ?
F1 Cs3 O3 102.21(7) 3 6_565 ?
O3 Cs3 O3 68.43(11) . 6_565 ?
F2 Cs3 O5 128.31(8) 3 . ?
O4 Cs3 O5 50.76(8) . . ?
O4 Cs3 O5 109.27(8) 6_565 . ?
F1 Cs3 O5 77.30(8) 8 . ?
F1 Cs3 O5 121.75(7) 3 . ?
O3 Cs3 O5 50.29(8) . . ?
O3 Cs3 O5 88.97(8) 6_565 . ?
F2 Cs3 O5 128.31(8) 3 6_565 ?
O4 Cs3 O5 109.27(8) . 6_565 ?
O4 Cs3 O5 50.76(8) 6_565 6_565 ?
F1 Cs3 O5 121.75(7) 8 6_565 ?
F1 Cs3 O5 77.30(8) 3 6_565 ?
O3 Cs3 O5 88.97(8) . 6_565 ?
O3 Cs3 O5 50.29(8) 6_565 6_565 ?
O5 Cs3 O5 67.02(12) . 6_565 ?
F2 Cs3 O3 70.54(8) 3 5_666 ?
O4 Cs3 O3 113.01(8) . 5_666 ?
O4 Cs3 O3 63.26(8) 6_565 5_666 ?
F1 Cs3 O3 116.86(7) 8 5_666 ?
F1 Cs3 O3 78.47(7) 3 5_666 ?
O3 Cs3 O3 107.83(6) . 5_666 ?
O3 Cs3 O3 76.34(9) 6_565 5_666 ?
O5 Cs3 O3 157.60(8) . 5_666 ?
O5 Cs3 O3 113.08(8) 6_565 5_666 ?
F2 Cs3 O3 70.54(8) 3 2_656 ?
O4 Cs3 O3 63.26(8) . 2_656 ?
O4 Cs3 O3 113.01(8) 6_565 2_656 ?
F1 Cs3 O3 78.47(7) 8 2_656 ?
F1 Cs3 O3 116.86(7) 3 2_656 ?
O3 Cs3 O3 76.34(9) . 2_656 ?
O3 Cs3 O3 107.83(6) 6_565 2_656 ?
O5 Cs3 O3 113.08(8) . 2_656 ?
O5 Cs3 O3 157.60(8) 6_565 2_656 ?
O3 Cs3 O3 57.67(10) 5_666 2_656 ?
F2 Cs3 V1 131.72(2) 3 . ?
O4 Cs3 V1 27.91(6) . . ?
O4 Cs3 V1 112.22(6) 6_565 . ?
F1 Cs3 V1 81.09(5) 8 . ?
F1 Cs3 V1 145.41(5) 3 . ?
O3 Cs3 V1 28.96(6) . . ?
O3 Cs3 V1 86.50(6) 6_565 . ?
O5 Cs3 V1 23.96(6) . . ?
O5 Cs3 V1 83.42(6) 6_565 . ?
O3 Cs3 V1 135.93(5) 5_666 . ?
O3 Cs3 V1 91.17(5) 2_656 . ?
O5 V1 O4 102.20(16) . . ?
O5 V1 O3 103.10(17) . . ?
O4 V1 O3 45.72(13) . . ?
O5 V1 F1 96.03(14) . . ?
O4 V1 F1 132.71(13) . . ?
O3 V1 F1 87.86(12) . . ?
O5 V1 O1 95.44(17) . . ?
O4 V1 O1 87.63(16) . . ?
O3 V1 O1 132.21(16) . . ?
F1 V1 O1 133.78(15) . . ?
O5 V1 O2 95.35(17) . . ?
O4 V1 O2 128.59(15) . . ?
O3 V1 O2 161.47(15) . . ?
F1 V1 O2 91.91(15) . . ?
O1 V1 O2 42.45(17) . . ?
O5 V1 F2 168.59(16) . . ?
O4 V1 F2 87.03(14) . . ?
O3 V1 F2 88.12(13) . . ?
F1 V1 F2 82.19(12) . . ?
O1 V1 F2 78.09(13) . . ?
O2 V1 F2 73.50(13) . . ?
O5 V1 Cs3 55.25(12) . . ?
O4 V1 Cs3 49.89(10) . . ?
O3 V1 Cs3 55.25(10) . . ?
F1 V1 Cs3 116.58(9) . . ?
O1 V1 Cs3 106.67(11) . . ?
O2 V1 Cs3 139.10(13) . . ?
F2 V1 Cs3 135.45(10) . . ?
O5 V1 Cs2 150.42(12) . 5_656 ?
O4 V1 Cs2 48.75(10) . 5_656 ?
O3 V1 Cs2 54.56(10) . 5_656 ?
F1 V1 Cs2 101.55(8) . 5_656 ?
O1 V1 Cs2 89.39(12) . 5_656 ?
O2 V1 Cs2 107.52(10) . 5_656 ?
F2 V1 Cs2 40.06(9) . 5_656 ?
Cs3 V1 Cs2 95.41(2) . 5_656 ?
O5 V1 Cs3 137.13(12) . 3_445 ?
O4 V1 Cs3 115.87(10) . 3_445 ?
O3 V1 Cs3 90.85(10) . 3_445 ?
F1 V1 Cs3 43.51(8) . 3_445 ?
O1 V1 Cs3 104.70(11) . 3_445 ?
O2 V1 Cs3 76.46(12) . 3_445 ?
F2 V1 Cs3 38.92(9) . 3_445 ?
Cs3 V1 Cs3 144.37(2) . 3_445 ?
Cs2 V1 Cs3 68.358(18) 5_656 3_445 ?
O5 V1 Cs2 95.91(13) . 3_455 ?
O4 V1 Cs2 90.24(10) . 3_455 ?
O3 V1 Cs2 44.52(9) . 3_455 ?
F1 V1 Cs2 44.33(8) . 3_455 ?
O1 V1 Cs2 168.65(11) . 3_455 ?
O2 V1 Cs2 135.70(13) . 3_455 ?
F2 V1 Cs2 90.68(7) . 3_455 ?
Cs3 V1 Cs2 80.193(18) . 3_455 ?
Cs2 V1 Cs2 80.856(15) 5_656 3_455 ?
Cs3 V1 Cs2 66.355(14) 3_445 3_455 ?
O5 V1 Cs1 60.16(13) . . ?
O4 V1 Cs1 112.13(10) . . ?
O3 V1 Cs1 151.90(10) . . ?
F1 V1 Cs1 114.81(8) . . ?
O1 V1 Cs1 40.13(12) . . ?
O2 V1 Cs1 41.39(12) . . ?
F2 V1 Cs1 110.31(8) . . ?
Cs3 V1 Cs1 98.052(19) . . ?
Cs2 V1 Cs1 129.50(2) 5_656 . ?
Cs3 V1 Cs1 116.91(2) 3_445 . ?
Cs2 V1 Cs1 149.41(2) 3_455 . ?
O2 O1 V1 71.71(17) . 6 ?
O2 O1 V1 71.71(17) . . ?
V1 O1 V1 104.6(2) 6 . ?
O2 O1 Cs1 76.9(2) . . ?
V1 O1 Cs1 116.09(13) 6 . ?
V1 O1 Cs1 116.09(13) . . ?
O2 O1 Cs2 169.6(3) . . ?
V1 O1 Cs2 102.34(14) 6 . ?
V1 O1 Cs2 102.34(14) . . ?
Cs1 O1 Cs2 113.53(13) . . ?
O1 O2 V1 65.83(16) . . ?
O1 O2 V1 65.83(16) . 6 ?
V1 O2 V1 99.01(19) . 6 ?
O1 O2 Cs1 76.4(2) . . ?
V1 O2 Cs1 113.17(14) . . ?
V1 O2 Cs1 113.17(14) 6 . ?
O4 O3 V1 66.05(17) . . ?
O4 O3 Cs2 176.8(2) . 3_455 ?
V1 O3 Cs2 110.79(13) . 3_455 ?
O4 O3 Cs3 70.14(17) . . ?
V1 O3 Cs3 95.79(12) . . ?
Cs2 O3 Cs3 110.20(10) 3_455 . ?
O4 O3 Cs2 70.43(18) . 5_656 ?
V1 O3 Cs2 98.45(12) . 5_656 ?
Cs2 O3 Cs2 111.08(9) 3_455 5_656 ?
Cs3 O3 Cs2 127.55(10) . 5_656 ?
O4 O3 Cs3 98.11(18) . 5_666 ?
V1 O3 Cs3 163.07(14) . 5_666 ?
Cs2 O3 Cs3 84.98(7) 3_455 5_666 ?
Cs3 O3 Cs3 72.17(6) . 5_666 ?
Cs2 O3 Cs3 80.69(7) 5_656 5_666 ?
O3 O4 V1 68.23(17) . . ?
O3 O4 Cs3 83.06(19) . . ?
V1 O4 Cs3 102.20(13) . . ?
O3 O4 Cs2 167.9(2) . . ?
V1 O4 Cs2 123.17(14) . . ?
Cs3 O4 Cs2 97.39(8) . . ?
O3 O4 Cs2 84.28(18) . 5_656 ?
V1 O4 Cs2 105.47(12) . 5_656 ?
Cs3 O4 Cs2 142.56(11) . 5_656 ?
Cs2 O4 Cs2 88.17(8) . 5_656 ?
V1 O5 Cs1 155.10(17) . 7 ?
V1 O5 Cs3 100.79(14) . . ?
Cs1 O5 Cs3 100.45(9) 7 . ?
V1 F1 Cs3 111.30(11) . 3_445 ?
V1 F1 Cs2 110.36(10) . 3_455 ?
Cs3 F1 Cs2 95.01(7) 3_445 3_455 ?
V1 F2 V1 96.16(14) 6 . ?
V1 F2 Cs2 111.60(11) 6 5_656 ?
V1 F2 Cs2 111.60(11) . 5_656 ?
V1 F2 Cs3 114.00(11) 6 3_445 ?
V1 F2 Cs3 114.00(11) . 3_445 ?
Cs2 F2 Cs3 109.05(11) 5_656 3_445 ?
Cs1 F3 Cs1 86.24(8) 5_655 3 ?
Cs1 F3 H3A 108(7) 5_655 . ?
Cs1 F3 H3A 87(7) 3 . ?
Cs1 F3 H3B 129(7) 5_655 . ?
Cs1 F3 H3B 97(8) 3 . ?
H3A F3 H3B 124(10) . . ?
Cs1 O6 Cs1 108.54(16) . 5_655 ?
Cs1 O6 Cs2 113.34(15) . . ?
Cs1 O6 Cs2 138.11(16) 5_655 . ?
Cs1 O6 H6 120(4) . . ?
Cs1 O6 H6 98(4) 5_655 . ?
Cs2 O6 H6 61(4) . . ?

loop_
_geom_bond_atom_site_label_1
_geom_bond_atom_site_label_2
_geom_bond_distance
_geom_bond_site_symmetry_2
_geom_bond_publ_flag
Cs1 O6 3.004(5) . ?
Cs1 O6 3.146(5) 5_655 ?
Cs1 O1 3.157(4) . ?
Cs1 O2 3.163(5) . ?
Cs1 O5 3.206(3) 4_545 ?
Cs1 O5 3.206(3) 7 ?
Cs1 F3 3.287(4) 5_655 ?
Cs1 F3 3.287(4) 2_655 ?
Cs1 F3 3.408(4) 8_455 ?
Cs1 F3 3.408(4) 3_445 ?
Cs1 V1 4.3985(9) . ?
Cs1 V1 4.3985(9) 6 ?
Cs2 F2 2.848(4) 5_656 ?
Cs2 O4 3.113(3) 6 ?
Cs2 O4 3.113(3) . ?
Cs2 F1 3.148(3) 3_545 ?
Cs2 F1 3.148(3) 8 ?
Cs2 O3 3.168(3) 8 ?
Cs2 O3 3.168(3) 3_545 ?
Cs2 O4 3.209(3) 2_656 ?
Cs2 O4 3.209(3) 5_656 ?
Cs2 O3 3.389(3) 2_656 ?
Cs2 O3 3.389(3) 5_656 ?
Cs2 O1 3.546(4) . ?
Cs2 H6 3.33(6) . ?
Cs3 F2 2.899(3) 3 ?
Cs3 O4 3.034(3) . ?
Cs3 O4 3.034(3) 6_565 ?
Cs3 F1 3.115(3) 8 ?
Cs3 F1 3.115(3) 3 ?
Cs3 O3 3.202(3) . ?
Cs3 O3 3.202(3) 6_565 ?
Cs3 O5 3.243(3) . ?
Cs3 O5 3.243(3) 6_565 ?
Cs3 O3 3.734(3) 5_666 ?
Cs3 O3 3.734(3) 2_656 ?
Cs3 V1 3.8775(9) . ?
V1 O5 1.603(3) . ?
V1 O4 1.857(3) . ?
V1 O3 1.887(3) . ?
V1 F1 1.926(3) . ?
V1 O1 1.975(3) . ?
V1 O2 2.055(3) . ?
V1 F2 2.101(2) . ?
V1 Cs2 4.1140(9) 5_656 ?
V1 Cs3 4.2159(10) 3_445 ?
V1 Cs2 4.2236(9) 3_455 ?
O1 O2 1.461(6) . ?
O1 V1 1.975(3) 6 ?
O2 V1 2.055(3) 6 ?
O3 O4 1.455(4) . ?
O3 Cs2 3.168(3) 3_455 ?
O3 Cs2 3.389(3) 5_656 ?
O3 Cs3 3.734(3) 5_666 ?
O4 Cs2 3.209(3) 5_656 ?
O5 Cs1 3.206(3) 7 ?
F1 Cs3 3.115(3) 3_445 ?
F1 Cs2 3.148(3) 3_455 ?
F2 V1 2.101(2) 6 ?
F2 Cs2 2.848(4) 5_656 ?
F2 Cs3 2.899(3) 3_445 ?
F3 Cs1 3.287(4) 5_655 ?
F3 Cs1 3.408(4) 3 ?
F3 H3A 1.070(10) . ?
F3 H3B 1.070(10) . ?
O6 Cs1 3.146(5) 5_655 ?
O6 H6 0.95(4) . ?
